data_1573217
loop_
_publ_author_name
'Chen, Jingwen'
'Zhou, Kang'
'Li, Jingbai'
'Xu, Guozhong'
'Hei, Xiuze'
'Li, Jing'

_publ_section_title
;
 Strongly Photoluminescent and Radioluminescent Copper(I) Iodide Hybrid
 Materials Made of Coordinated Ionic Chains
;
_journal_name_full 'Chemical Science'
_journal_paper_doi 10.1039/D4SC06242F
_journal_year 2024
_chemical_formula_moiety 'C16 H23 Cu2 I3 N4 O, C2 H3 N'
_chemical_formula_sum 'C18 H26 Cu2 I3 N5 O'
_chemical_formula_weight 836.22
_space_group_crystal_system monoclinic
_space_group_IT_number 14
_space_group_name_Hall '-P 2ybc'
_space_group_name_H-M_alt 'P 1 21/c 1'
_atom_sites_solution_hydrogens mixed
_atom_sites_solution_primary dual
_audit_creation_date 2023-12-13
_audit_creation_method
;
Olex2 1.3
(compiled 2020.11.12 svn.r5f609507 for OlexSys, GUI svn.r6408)
;
_audit_update_record
;
2024-07-31 deposited with the CCDC.	2024-11-18 downloaded from the CCDC.
;
_cell_angle_alpha 90
_cell_angle_beta 94.855(3)
_cell_angle_gamma 90
_cell_formula_units_Z 4
_cell_length_a 11.4530(13)
_cell_length_b 17.025(2)
_cell_length_c 12.8883(13)
_cell_measurement_reflns_used 2170
_cell_measurement_temperature 200.0
_cell_measurement_theta_max 23.680
_cell_measurement_theta_min 2.759
_cell_volume 2504.0(5)
_computing_cell_refinement 'SAINT V8.38A (Bruker, 2018)'
_computing_data_reduction 'SAINT V8.38A (Bruker, 2018)'
_computing_molecular_graphics 'Olex2 1.3 (Dolomanov et al., 2009)'
_computing_publication_material 'Olex2 1.3 (Dolomanov et al., 2009)'
_computing_structure_refinement 'SHELXL 2017/1 (Sheldrick, 2015)'
_computing_structure_solution 'SHELXT 2014/5 (Sheldrick, 2014)'
_diffrn_ambient_temperature 200.0
_diffrn_measured_fraction_theta_full 0.999
_diffrn_measured_fraction_theta_max 0.998
_diffrn_measurement_device_type 'Bruker APEX-II CCD'
_diffrn_measurement_method '\f and \w scans'
_diffrn_radiation_type MoK\a
_diffrn_radiation_wavelength 0.71073
_diffrn_reflns_av_R_equivalents 0.0906
_diffrn_reflns_av_unetI/netI 0.0700
_diffrn_reflns_Laue_measured_fraction_full 0.999
_diffrn_reflns_Laue_measured_fraction_max 0.998
_diffrn_reflns_limit_h_max 14
_diffrn_reflns_limit_h_min -14
_diffrn_reflns_limit_k_max 21
_diffrn_reflns_limit_k_min -22
_diffrn_reflns_limit_l_max 16
_diffrn_reflns_limit_l_min -14
_diffrn_reflns_number 26280
_diffrn_reflns_point_group_measured_fraction_full 0.999
_diffrn_reflns_point_group_measured_fraction_max 0.998
_diffrn_reflns_theta_full 25.242
_diffrn_reflns_theta_max 27.695
_diffrn_reflns_theta_min 1.986
_diffrn_source_current 1.0
_diffrn_source_power 0.05
_diffrn_source_voltage 50.0
_diffrn_standards_number 0
_exptl_absorpt_coefficient_mu 5.416
_exptl_absorpt_correction_T_max 0.7456
_exptl_absorpt_correction_T_min 0.4373
_exptl_absorpt_correction_type multi-scan
_exptl_absorpt_process_details
;
SADABS-2016/2 (Bruker,2016/2) was used for absorption correction.
wR2(int) was 0.1228 before and 0.0946 after correction.
The Ratio of minimum to maximum transmission is 0.5865.
The \l/2 correction factor is Not present.
;
_exptl_crystal_colour yellow
_exptl_crystal_colour_primary yellow
_exptl_crystal_density_diffrn 2.218
_exptl_crystal_description plate
_exptl_crystal_F_000 1576
_exptl_crystal_size_max 0.61
_exptl_crystal_size_mid 0.22
_exptl_crystal_size_min 0.04
_refine_diff_density_max 0.984
_refine_diff_density_min -0.989
_refine_diff_density_rms 0.182
_refine_ls_extinction_coef 0.00183(15)
_refine_ls_extinction_expression Fc^*^=kFc[1+0.001xFc^2^\l^3^/sin(2\q)]^-1/4^
_refine_ls_extinction_method 'SHELXL-2017/1 (Sheldrick 2017)'
_refine_ls_goodness_of_fit_ref 1.166
_refine_ls_hydrogen_treatment mixed
_refine_ls_matrix_type full
_refine_ls_number_parameters 278
_refine_ls_number_reflns 5854
_refine_ls_number_restraints 1
_refine_ls_restrained_S_all 1.166
_refine_ls_R_factor_all 0.0861
_refine_ls_R_factor_gt 0.0605
_refine_ls_shift/su_max 0.001
_refine_ls_shift/su_mean 0.000
_refine_ls_structure_factor_coef Fsqd
_refine_ls_weighting_details 'w=1/[\s^2^(Fo^2^)+20.7752P] where P=(Fo^2^+2Fc^2^)/3'
_refine_ls_weighting_scheme calc
_refine_ls_wR_factor_gt 0.1240
_refine_ls_wR_factor_ref 0.1352
_reflns_Friedel_coverage 0.000
_reflns_number_gt 4436
_reflns_number_total 5854
_reflns_threshold_expression 'I > 2\s(I)'
_cod_data_source_file d4sc06242f2.cif
_cod_data_source_block 1686_hxz_0m
_cod_original_cell_volume 2504.1(5)
_cod_database_code 1573217
_shelx_shelxl_version_number 2017/1
_shelx_space_group_comment
;
The symmetry employed for this shelxl refinement is uniquely defined
by the following loop, which should always be used as a source of
symmetry information in preference to the above space-group names.
They are only intended as comments.
;
_shelx_estimated_absorpt_t_max 0.813
_shelx_estimated_absorpt_t_min 0.137
_olex2_refinement_description
;
1. Fixed Uiso
 At 1.2 times of:
  All C(H) groups, H1A of O1A, {H11A,H11B,H11} of C11, {H13A,H13B,H13} of C13,
   All C(H,H) groups
 At 1.5 times of:
  H1B of O1B, {H18A,H18B,H18C} of C18
2. Restrained distances
 O1A-H1A
 0.84 with sigma of 0.02
3. Others
 Sof(O1B)=Sof(H1B)=Sof(H11)=Sof(H13A)=Sof(H13B)=1-FVAR(1)
 Sof(O1A)=Sof(H1A)=Sof(H11A)=Sof(H11B)=Sof(H13)=FVAR(1)
4.a Ternary CH refined with riding coordinates:
 C11(H11), C13(H13), C16(H16)
4.b Secondary CH2 refined with riding coordinates:
 C7(H7A,H7B), C8(H8A,H8B), C9(H9A,H9B), C10(H10A,H10B), C11(H11A,H11B),
 C12(H12A,H12B), C13(H13A,H13B), C14(H14A,H14B), C15(H15A,H15B)
4.c Aromatic/amide H refined with riding coordinates:
 C2(H2), C3(H3), C4(H4), C5(H5)
4.d Idealised Me refined as rotating group:
 C18(H18A,H18B,H18C)
4.e Idealised tetrahedral OH refined as rotating group:
 O1B(H1B)
;
_olex2_submission_special_instructions 'No special instructions were received'

loop_
_space_group_symop_operation_xyz
'x, y, z'
'-x, y+1/2, -z+1/2'
'-x, -y, -z'
'x, -y-1/2, z-1/2'

loop_
_atom_site_label
_atom_site_type_symbol
_atom_site_fract_x
_atom_site_fract_y
_atom_site_fract_z
_atom_site_U_iso_or_equiv
_atom_site_adp_type
_atom_site_occupancy
_atom_site_site_symmetry_order
_atom_site_calc_flag
_atom_site_refinement_flags_posn
_atom_site_refinement_flags_adp
_atom_site_refinement_flags_occupancy
_atom_site_disorder_assembly
_atom_site_disorder_group
I1 I 0.68798(6) 0.77738(4) 0.30269(5) 0.0477(2) Uani 1 1 d . . . . .
I2 I 0.88891(6) 0.86108(3) 0.58393(4) 0.04197(19) Uani 1 1 d . . . . .
I3 I 1.07506(5) 0.73668(4) 0.83543(5) 0.04042(18) Uani 1 1 d . . . . .
Cu1 Cu 0.87851(12) 0.75691(7) 0.43124(9) 0.0438(3) Uani 1 1 d . . . . .
Cu2 Cu 0.88454(12) 0.73810(7) 0.70864(9) 0.0443(3) Uani 1 1 d . . . . .
O1B O 0.5432(19) 0.3920(12) 1.1211(16) 0.087(8) Uani 0.484(18) 1 d . . P A 2
H1B H 0.472974 0.382212 1.101137 0.131 Uiso 0.484(18) 1 calc R U P A 2
O1A O 0.4099(14) 0.4125(9) 0.9601(15) 0.068(6) Uani 0.516(18) 1 d D . P A 1
H1A H 0.368(18) 0.376(10) 0.980(18) 0.081 Uiso 0.516(18) 1 d D U P A 1
N1 N 0.8650(7) 0.6503(4) 0.5046(5) 0.0377(17) Uani 1 1 d . . . . .
N2 N 0.8809(7) 0.6420(4) 0.6066(5) 0.0373(17) Uani 1 1 d . . . . .
N3 N 0.8788(7) 0.5643(4) 0.6290(5) 0.0374(17) Uani 1 1 d . . . . .
N4 N 0.6988(6) 0.4147(4) 0.9058(5) 0.0328(16) Uani 1 1 d . . . . .
C1 C 0.8503(9) 0.5771(5) 0.4601(6) 0.038(2) Uani 1 1 d . . . . .
C2 C 0.8288(10) 0.5541(6) 0.3563(8) 0.052(3) Uani 1 1 d . . . . .
H2 H 0.819351 0.591738 0.301789 0.062 Uiso 1 1 calc R U . . .
C3 C 0.8217(11) 0.4761(7) 0.3363(8) 0.060(3) Uani 1 1 d . . . . .
H3 H 0.807253 0.459155 0.266207 0.071 Uiso 1 1 calc R U . . .
C4 C 0.8352(10) 0.4190(6) 0.4161(9) 0.054(3) Uani 1 1 d . . . . .
H4 H 0.830569 0.364782 0.398794 0.065 Uiso 1 1 calc R U . . .
C5 C 0.8548(9) 0.4412(5) 0.5178(8) 0.043(2) Uani 1 1 d . . . . .
H5 H 0.863627 0.403368 0.572093 0.052 Uiso 1 1 calc R U . . .
C6 C 0.8613(8) 0.5206(5) 0.5387(7) 0.0361(19) Uani 1 1 d . . . . .
C7 C 0.8910(8) 0.5364(5) 0.7370(7) 0.040(2) Uani 1 1 d . . . . .
H7A H 0.907013 0.581471 0.784710 0.048 Uiso 1 1 calc R U . . .
H7B H 0.957889 0.499565 0.746773 0.048 Uiso 1 1 calc R U . . .
C8 C 0.7790(9) 0.4952(6) 0.7628(7) 0.043(2) Uani 1 1 d . . . . .
H8A H 0.710786 0.529923 0.745594 0.052 Uiso 1 1 calc R U . . .
H8B H 0.767750 0.446640 0.720837 0.052 Uiso 1 1 calc R U . . .
C9 C 0.7871(8) 0.4749(6) 0.8772(6) 0.038(2) Uani 1 1 d . . . . .
H9A H 0.866783 0.454855 0.897868 0.046 Uiso 1 1 calc R U . . .
H9B H 0.776010 0.523492 0.917425 0.046 Uiso 1 1 calc R U . . .
C10 C 0.7020(9) 0.4109(6) 1.0232(7) 0.049(2) Uani 1 1 d . . . . .
H10A H 0.782382 0.397405 1.052109 0.058 Uiso 1 1 calc R U . . .
H10B H 0.682273 0.463143 1.050485 0.058 Uiso 1 1 calc R U . . .
C11 C 0.6172(11) 0.3507(8) 1.0588(10) 0.070(4) Uani 1 1 d . . . . .
H11A H 0.562123 0.375979 1.103722 0.084 Uiso 0.516(18) 1 calc R U P A 1
H11B H 0.660518 0.309163 1.099809 0.084 Uiso 0.516(18) 1 calc R U P A 1
H11 H 0.660588 0.308853 1.100730 0.084 Uiso 0.484(18) 1 calc R U P A 2
C12 C 0.5760(8) 0.4376(6) 0.8636(8) 0.046(2) Uani 1 1 d . . . . .
H12A H 0.571373 0.439549 0.786585 0.056 Uiso 1 1 calc R U . . .
H12B H 0.556798 0.490382 0.889483 0.056 Uiso 1 1 calc R U . . .
C13 C 0.4879(10) 0.3773(7) 0.8987(10) 0.063(3) Uani 1 1 d . . . . .
H13A H 0.431027 0.403936 0.940551 0.075 Uiso 0.484(18) 1 calc R U P A 2
H13B H 0.443909 0.353936 0.836822 0.075 Uiso 0.484(18) 1 calc R U P A 2
H13 H 0.443798 0.353609 0.836090 0.075 Uiso 0.516(18) 1 calc R U P A 1
C14 C 0.7285(11) 0.3348(6) 0.8656(10) 0.062(3) Uani 1 1 d . . . . .
H14A H 0.807018 0.318668 0.896364 0.074 Uiso 1 1 calc R U . . .
H14B H 0.730485 0.336800 0.789032 0.074 Uiso 1 1 calc R U . . .
C15 C 0.6374(12) 0.2752(6) 0.8941(13) 0.081(4) Uani 1 1 d . . . . .
H15A H 0.676763 0.231054 0.932773 0.097 Uiso 1 1 calc R U . . .
H15B H 0.595617 0.253943 0.829760 0.097 Uiso 1 1 calc R U . . .
C16 C 0.5484(10) 0.3141(7) 0.9618(10) 0.064(3) Uani 1 1 d . . . . .
H16 H 0.490636 0.274454 0.983236 0.077 Uiso 1 1 calc R U . . .
N5 N 0.5808(15) 0.3815(11) 0.6067(11) 0.138(7) Uani 1 1 d . . . . .
C17 C 0.5162(13) 0.3877(9) 0.5387(13) 0.085(4) Uani 1 1 d . . . . .
C18 C 0.4360(18) 0.3948(13) 0.4501(17) 0.158(10) Uani 1 1 d . . . . .
H18A H 0.478417 0.407402 0.389261 0.237 Uiso 1 1 calc R U . . .
H18B H 0.380025 0.436923 0.461279 0.237 Uiso 1 1 calc R U . . .
H18C H 0.393680 0.345199 0.437995 0.237 Uiso 1 1 calc R U . . .

loop_
_atom_site_aniso_label
_atom_site_aniso_U_11
_atom_site_aniso_U_22
_atom_site_aniso_U_33
_atom_site_aniso_U_23
_atom_site_aniso_U_13
_atom_site_aniso_U_12
I1 0.0340(4) 0.0683(5) 0.0408(3) -0.0019(3) 0.0031(3) 0.0002(3)
I2 0.0582(4) 0.0339(3) 0.0336(3) 0.0016(2) 0.0022(3) -0.0007(3)
I3 0.0350(3) 0.0468(4) 0.0393(3) -0.0006(3) 0.0020(2) 0.0003(3)
Cu1 0.0536(8) 0.0395(6) 0.0386(6) 0.0063(5) 0.0045(5) -0.0027(5)
Cu2 0.0506(8) 0.0439(7) 0.0380(6) 0.0018(5) 0.0015(5) -0.0022(5)
O1B 0.090(16) 0.083(14) 0.100(15) -0.010(11) 0.070(13) -0.010(12)
O1A 0.049(10) 0.049(10) 0.110(14) -0.006(9) 0.035(9) 0.005(7)
N1 0.047(5) 0.033(4) 0.034(4) 0.003(3) 0.007(3) 0.000(3)
N2 0.050(5) 0.029(4) 0.033(4) 0.004(3) 0.006(3) -0.009(3)
N3 0.048(5) 0.032(4) 0.032(4) 0.007(3) 0.008(3) -0.002(3)
N4 0.033(4) 0.030(4) 0.036(4) 0.003(3) 0.008(3) -0.003(3)
C1 0.053(6) 0.032(5) 0.031(4) 0.003(3) 0.015(4) -0.006(4)
C2 0.064(7) 0.053(6) 0.039(5) -0.010(4) 0.005(5) -0.007(5)
C3 0.078(9) 0.061(7) 0.041(6) -0.012(5) 0.009(5) -0.017(6)
C4 0.062(7) 0.037(5) 0.065(7) -0.015(5) 0.017(5) -0.007(5)
C5 0.049(6) 0.029(5) 0.054(6) 0.009(4) 0.021(5) -0.004(4)
C6 0.045(5) 0.030(4) 0.034(4) -0.002(3) 0.010(4) 0.002(4)
C7 0.043(6) 0.042(5) 0.034(5) 0.014(4) 0.002(4) -0.003(4)
C8 0.051(6) 0.046(6) 0.033(5) 0.008(4) 0.004(4) -0.010(4)
C9 0.034(5) 0.047(5) 0.032(4) 0.004(4) 0.000(4) -0.004(4)
C10 0.051(6) 0.062(7) 0.034(5) 0.011(4) 0.009(4) -0.001(5)
C11 0.062(8) 0.084(9) 0.067(8) 0.035(7) 0.021(6) 0.002(7)
C12 0.032(5) 0.058(6) 0.049(6) 0.007(5) 0.002(4) -0.002(4)
C13 0.038(6) 0.075(8) 0.076(8) -0.003(6) 0.015(5) -0.010(6)
C14 0.068(8) 0.031(5) 0.092(9) -0.015(5) 0.031(7) 0.001(5)
C15 0.072(9) 0.032(6) 0.146(13) -0.003(7) 0.051(9) -0.009(6)
C16 0.053(7) 0.047(6) 0.098(9) 0.003(6) 0.044(7) -0.014(5)
N5 0.125(14) 0.206(19) 0.080(10) -0.048(11) -0.003(9) -0.057(13)
C17 0.063(9) 0.100(11) 0.089(11) -0.030(9) -0.001(8) -0.005(8)
C18 0.134(18) 0.149(18) 0.18(2) -0.069(16) -0.076(16) 0.059(15)

loop_
_atom_type_symbol
_atom_type_description
_atom_type_scat_dispersion_real
_atom_type_scat_dispersion_imag
_atom_type_scat_source
C C 0.0033 0.0016 'International Tables Vol C Tables 4.2.6.8 and 6.1.1.4'
H H 0.0000 0.0000 'International Tables Vol C Tables 4.2.6.8 and 6.1.1.4'
Cu Cu 0.3201 1.2651 'International Tables Vol C Tables 4.2.6.8 and 6.1.1.4'
I I -0.4742 1.8119 'International Tables Vol C Tables 4.2.6.8 and 6.1.1.4'
N N 0.0061 0.0033 'International Tables Vol C Tables 4.2.6.8 and 6.1.1.4'
O O 0.0106 0.0060 'International Tables Vol C Tables 4.2.6.8 and 6.1.1.4'

loop_
_geom_angle_atom_site_label_1
_geom_angle_atom_site_label_2
_geom_angle_atom_site_label_3
_geom_angle
_geom_angle_site_symmetry_1
_geom_angle_site_symmetry_3
_geom_angle_publ_flag
Cu1 I1 Cu2 65.65(4) . 4_575 ?
Cu2 I2 Cu1 85.37(4) . . ?
Cu2 I3 Cu1 66.13(4) . 4_576 ?
I1 Cu1 I3 112.89(5) . 4_575 ?
I1 Cu1 Cu2 57.34(4) . 4_575 ?
I2 Cu1 I1 111.11(5) . . ?
I2 Cu1 I3 109.36(5) . 4_575 ?
I2 Cu1 Cu2 135.97(5) . 4_575 ?
I3 Cu1 Cu2 56.16(4) 4_575 4_575 ?
N1 Cu1 I1 108.2(2) . . ?
N1 Cu1 I2 104.5(2) . . ?
N1 Cu1 I3 110.4(2) . 4_575 ?
N1 Cu1 Cu2 119.5(2) . 4_575 ?
I1 Cu2 Cu1 57.01(4) 4_576 4_576 ?
I2 Cu2 I1 114.59(5) . 4_576 ?
I2 Cu2 Cu1 125.90(5) . 4_576 ?
I3 Cu2 I1 114.10(5) . 4_576 ?
I3 Cu2 I2 109.26(5) . . ?
I3 Cu2 Cu1 57.72(4) . 4_576 ?
N2 Cu2 I1 103.7(2) . 4_576 ?
N2 Cu2 I2 103.69(19) . . ?
N2 Cu2 I3 110.9(2) . . ?
N2 Cu2 Cu1 130.37(19) . 4_576 ?
C11 O1B H1B 109.5 . . ?
C13 O1A H1A 106(10) . . ?
N2 N1 Cu1 122.8(5) . . ?
N2 N1 C1 108.7(7) . . ?
C1 N1 Cu1 128.2(6) . . ?
N1 N2 Cu2 122.4(5) . . ?
N1 N2 N3 108.3(7) . . ?
N3 N2 Cu2 128.9(5) . . ?
N2 N3 C6 110.5(7) . . ?
N2 N3 C7 121.1(7) . . ?
C6 N3 C7 128.4(7) . . ?
C9 N4 C10 108.3(7) . . ?
C9 N4 C12 111.0(7) . . ?
C10 N4 C12 108.3(7) . . ?
C14 N4 C9 110.8(7) . . ?
C14 N4 C10 108.6(8) . . ?
C14 N4 C12 109.8(8) . . ?
N1 C1 C2 131.2(8) . . ?
N1 C1 C6 108.7(7) . . ?
C2 C1 C6 120.1(8) . . ?
C1 C2 H2 121.3 . . ?
C3 C2 C1 117.4(10) . . ?
C3 C2 H2 121.3 . . ?
C2 C3 H3 118.8 . . ?
C2 C3 C4 122.4(10) . . ?
C4 C3 H3 118.8 . . ?
C3 C4 H4 119.8 . . ?
C5 C4 C3 120.5(9) . . ?
C5 C4 H4 119.8 . . ?
C4 C5 H5 121.3 . . ?
C4 C5 C6 117.5(9) . . ?
C6 C5 H5 121.3 . . ?
N3 C6 C1 103.8(7) . . ?
C5 C6 N3 134.0(8) . . ?
C5 C6 C1 122.2(8) . . ?
N3 C7 H7A 109.7 . . ?
N3 C7 H7B 109.7 . . ?
N3 C7 C8 110.0(7) . . ?
H7A C7 H7B 108.2 . . ?
C8 C7 H7A 109.7 . . ?
C8 C7 H7B 109.7 . . ?
C7 C8 H8A 109.8 . . ?
C7 C8 H8B 109.8 . . ?
H8A C8 H8B 108.2 . . ?
C9 C8 C7 109.6(7) . . ?
C9 C8 H8A 109.8 . . ?
C9 C8 H8B 109.8 . . ?
N4 C9 C8 114.1(7) . . ?
N4 C9 H9A 108.7 . . ?
N4 C9 H9B 108.7 . . ?
C8 C9 H9A 108.7 . . ?
C8 C9 H9B 108.7 . . ?
H9A C9 H9B 107.6 . . ?
N4 C10 H10A 109.3 . . ?
N4 C10 H10B 109.3 . . ?
H10A C10 H10B 107.9 . . ?
C11 C10 N4 111.8(9) . . ?
C11 C10 H10A 109.3 . . ?
C11 C10 H10B 109.3 . . ?
O1B C11 C10 105.6(13) . . ?
O1B C11 H11 110.1 . . ?
O1B C11 C16 111.8(14) . . ?
C10 C11 H11A 109.9 . . ?
C10 C11 H11B 109.9 . . ?
C10 C11 H11 110.1 . . ?
C10 C11 C16 108.9(9) . . ?
H11A C11 H11B 108.3 . . ?
C16 C11 H11A 109.9 . . ?
C16 C11 H11B 109.9 . . ?
C16 C11 H11 110.1 . . ?
N4 C12 H12A 109.8 . . ?
N4 C12 H12B 109.8 . . ?
N4 C12 C13 109.6(8) . . ?
H12A C12 H12B 108.2 . . ?
C13 C12 H12A 109.8 . . ?
C13 C12 H12B 109.8 . . ?
O1A C13 C12 110.6(12) . . ?
O1A C13 H13 109.3 . . ?
O1A C13 C16 107.3(12) . . ?
C12 C13 H13A 109.4 . . ?
C12 C13 H13B 109.4 . . ?
C12 C13 H13 109.3 . . ?
H13A C13 H13B 108.0 . . ?
C16 C13 C12 111.0(9) . . ?
C16 C13 H13A 109.4 . . ?
C16 C13 H13B 109.4 . . ?
C16 C13 H13 109.3 . . ?
N4 C14 H14A 109.7 . . ?
N4 C14 H14B 109.7 . . ?
N4 C14 C15 109.9(9) . . ?
H14A C14 H14B 108.2 . . ?
C15 C14 H14A 109.7 . . ?
C15 C14 H14B 109.7 . . ?
C14 C15 H15A 109.6 . . ?
C14 C15 H15B 109.6 . . ?
C14 C15 C16 110.5(9) . . ?
H15A C15 H15B 108.1 . . ?
C16 C15 H15A 109.6 . . ?
C16 C15 H15B 109.6 . . ?
C11 C16 H16 110.5 . . ?
C13 C16 C11 109.4(10) . . ?
C13 C16 C15 107.5(11) . . ?
C13 C16 H16 110.5 . . ?
C15 C16 C11 108.2(11) . . ?
C15 C16 H16 110.5 . . ?
N5 C17 C18 178(2) . . ?
C17 C18 H18A 109.5 . . ?
C17 C18 H18B 109.5 . . ?
C17 C18 H18C 109.5 . . ?
H18A C18 H18B 109.5 . . ?
H18A C18 H18C 109.5 . . ?
H18B C18 H18C 109.5 . . ?

loop_
_geom_bond_atom_site_label_1
_geom_bond_atom_site_label_2
_geom_bond_distance
_geom_bond_site_symmetry_2
_geom_bond_publ_flag
I1 Cu1 2.6488(14) . ?
I1 Cu2 2.6587(15) 4_575 ?
I2 Cu1 2.6442(13) . ?
I2 Cu2 2.6426(13) . ?
I3 Cu1 2.6599(15) 4_576 ?
I3 Cu2 2.6131(14) . ?
Cu1 Cu2 2.8770(17) 4_575 ?
Cu1 N1 2.058(7) . ?
Cu2 N2 2.097(7) . ?
O1B H1B 0.8400 . ?
O1B C11 1.41(2) . ?
O1A H1A 0.84(2) . ?
O1A C13 1.379(19) . ?
N1 N2 1.319(9) . ?
N1 C1 1.377(11) . ?
N2 N3 1.355(9) . ?
N3 C6 1.382(11) . ?
N3 C7 1.466(10) . ?
N4 C9 1.507(11) . ?
N4 C10 1.511(11) . ?
N4 C12 1.516(11) . ?
N4 C14 1.505(12) . ?
C1 C2 1.395(12) . ?
C1 C6 1.395(11) . ?
C2 H2 0.9500 . ?
C2 C3 1.354(15) . ?
C3 H3 0.9500 . ?
C3 C4 1.415(15) . ?
C4 H4 0.9500 . ?
C4 C5 1.363(14) . ?
C5 H5 0.9500 . ?
C5 C6 1.379(12) . ?
C7 H7A 0.9900 . ?
C7 H7B 0.9900 . ?
C7 C8 1.524(13) . ?
C8 H8A 0.9900 . ?
C8 H8B 0.9900 . ?
C8 C9 1.508(11) . ?
C9 H9A 0.9900 . ?
C9 H9B 0.9900 . ?
C10 H10A 0.9900 . ?
C10 H10B 0.9900 . ?
C10 C11 1.510(15) . ?
C11 H11A 0.9900 . ?
C11 H11B 0.9900 . ?
C11 H11 1.0000 . ?
C11 C16 1.551(18) . ?
C12 H12A 0.9900 . ?
C12 H12B 0.9900 . ?
C12 C13 1.535(14) . ?
C13 H13A 0.9900 . ?
C13 H13B 0.9900 . ?
C13 H13 1.0000 . ?
C13 C16 1.484(17) . ?
C14 H14A 0.9900 . ?
C14 H14B 0.9900 . ?
C14 C15 1.522(15) . ?
C15 H15A 0.9900 . ?
C15 H15B 0.9900 . ?
C15 C16 1.545(16) . ?
C16 H16 1.0000 . ?
N5 C17 1.102(19) . ?
C17 C18 1.41(2) . ?
C18 H18A 0.9800 . ?
C18 H18B 0.9800 . ?
C18 H18C 0.9800 . ?

loop_
_geom_torsion_atom_site_label_1
_geom_torsion_atom_site_label_2
_geom_torsion_atom_site_label_3
_geom_torsion_atom_site_label_4
_geom_torsion
_geom_torsion_site_symmetry_1
_geom_torsion_site_symmetry_2
_geom_torsion_site_symmetry_3
_geom_torsion_site_symmetry_4
_geom_torsion_publ_flag
Cu1 N1 N2 Cu2 14.1(10) . . . . ?
Cu1 N1 N2 N3 -173.3(6) . . . . ?
Cu1 N1 C1 C2 -7.5(16) . . . . ?
Cu1 N1 C1 C6 172.1(6) . . . . ?
Cu2 N2 N3 C6 172.1(6) . . . . ?
Cu2 N2 N3 C7 -6.4(12) . . . . ?
O1B C11 C16 C13 59.1(15) . . . . ?
O1B C11 C16 C15 175.9(13) . . . . ?
O1A C13 C16 C11 -61.8(13) . . . . ?
O1A C13 C16 C15 -179.1(12) . . . . ?
N1 N2 N3 C6 0.2(10) . . . . ?
N1 N2 N3 C7 -178.3(8) . . . . ?
N1 C1 C2 C3 178.2(11) . . . . ?
N1 C1 C6 N3 1.8(11) . . . . ?
N1 C1 C6 C5 -177.8(9) . . . . ?
N2 N1 C1 C2 178.6(11) . . . . ?
N2 N1 C1 C6 -1.8(11) . . . . ?
N2 N3 C6 C1 -1.3(10) . . . . ?
N2 N3 C6 C5 178.3(11) . . . . ?
N2 N3 C7 C8 115.8(9) . . . . ?
N3 C7 C8 C9 -173.6(8) . . . . ?
N4 C10 C11 O1B -122.9(14) . . . . ?
N4 C10 C11 C16 -2.7(13) . . . . ?
N4 C12 C13 O1A 118.0(13) . . . . ?
N4 C12 C13 C16 -0.9(13) . . . . ?
N4 C14 C15 C16 -4.1(17) . . . . ?
C1 N1 N2 Cu2 -171.6(6) . . . . ?
C1 N1 N2 N3 1.0(10) . . . . ?
C1 C2 C3 C4 0.1(18) . . . . ?
C2 C1 C6 N3 -178.5(9) . . . . ?
C2 C1 C6 C5 1.8(15) . . . . ?
C2 C3 C4 C5 0.7(19) . . . . ?
C3 C4 C5 C6 -0.3(16) . . . . ?
C4 C5 C6 N3 179.5(11) . . . . ?
C4 C5 C6 C1 -1.0(15) . . . . ?
C6 N3 C7 C8 -62.4(13) . . . . ?
C6 C1 C2 C3 -1.4(16) . . . . ?
C7 N3 C6 C1 177.1(9) . . . . ?
C7 N3 C6 C5 -3.3(18) . . . . ?
C7 C8 C9 N4 -163.5(8) . . . . ?
C9 N4 C10 C11 -179.1(9) . . . . ?
C9 N4 C12 C13 -177.2(8) . . . . ?
C9 N4 C14 C15 -179.2(10) . . . . ?
C10 N4 C9 C8 -170.0(8) . . . . ?
C10 N4 C12 C13 -58.4(10) . . . . ?
C10 N4 C14 C15 62.0(13) . . . . ?
C10 C11 C16 C13 -57.2(13) . . . . ?
C10 C11 C16 C15 59.6(13) . . . . ?
C12 N4 C9 C8 -51.2(10) . . . . ?
C12 N4 C10 C11 60.5(11) . . . . ?
C12 N4 C14 C15 -56.2(13) . . . . ?
C12 C13 C16 C11 59.1(12) . . . . ?
C12 C13 C16 C15 -58.2(13) . . . . ?
C14 N4 C9 C8 71.0(11) . . . . ?
C14 N4 C10 C11 -58.7(11) . . . . ?
C14 N4 C12 C13 60.0(10) . . . . ?
C14 C15 C16 C11 -56.2(15) . . . . ?
C14 C15 C16 C13 61.8(15) . . . . ?
